data_7715864
loop_
_publ_author_name
'Martins, Francisco Mainardi'
'Iglesias, Bernardo Almeida'
'Chaves, Ot&#xe1;vio Augusto'
'Gutknecht da Silva, Jean Lucas'
'Leal, Daniela Bitencourt Rosa'
'Back, Davi Fernando'

_publ_section_title
;
 Vanadium(V) complexes derived from triphenylphosphonium and hydrazides:
 cytotoxicity evaluation and interaction with biomolecules.
;
_journal_issue 19
_journal_name_full 'Dalton transactions (Cambridge, England : 2003)'
_journal_page_first 8315
_journal_page_last 8327
_journal_paper_doi 10.1039/d4dt00464g
_journal_volume 53
_journal_year 2024
_chemical_formula_moiety 'C32 H25 N3 O4 P V, C H4 O, 2(O), 2(H2 O)'
_chemical_formula_sum 'C33 H37 N3 O9 P V'
_chemical_formula_weight 701.57
_chemical_melting_point 456
_chemical_name_common '[VO2(L2)]CH3OH 4H2O'
_chemical_name_systematic
'{4-hydroxy-3-[(2-nicotinoylhydrazono)methyl]        benzyl}triphenylphosphonium chloride vanadium (V) dioxo complex'
_space_group_IT_number 2
_space_group_name_Hall '-P 1'
_space_group_name_H-M_alt 'P -1'
_symmetry_cell_setting triclinic
_symmetry_space_group_name_Hall '-P 1'
_symmetry_space_group_name_H-M 'P -1'
_atom_sites_solution_hydrogens geom
_atom_sites_solution_primary direct
_atom_sites_solution_secondary difmap
_audit_conform_dict_location ftp://ftp.iucr.org/pub/cif_core.dic
_audit_conform_dict_name cif_core.dic
_audit_conform_dict_version 2.4
_audit_creation_date 2024-03-20T17:00:13-00:00
_audit_creation_method 'WinGX routine CIF_UPDATE'
_audit_update_record
;
2024-03-27 deposited with the CCDC.	2024-04-17 downloaded from the CCDC.
;
_cell_angle_alpha 67.9900(10)
_cell_angle_beta 78.4230(10)
_cell_angle_gamma 65.2980(10)
_cell_formula_units_Z 2
_cell_length_a 11.2125(3)
_cell_length_b 12.2196(4)
_cell_length_c 14.1895(4)
_cell_measurement_reflns_used 9905
_cell_measurement_temperature 100(2)
_cell_measurement_theta_max 28.332
_cell_measurement_theta_min 2.2.01
_cell_volume 1635.27(8)
_computing_cell_refinement 'SAINT V8.34A (Bruker AXS Inc., 2013)'
_computing_data_collection 'Bruker Instrument Service v4.2.7'
_computing_data_reduction 'SAINT V8.34A (Bruker AXS Inc., 2013)'
_computing_molecular_graphics 'Diamond (version 3.2i; Crystal Impact GbR'
_computing_structure_refinement 'SHELXL-97 (Sheldrick, 1997)'
_computing_structure_solution 'SHELXL97 (Sheldrick, 1997)'
_diffrn_ambient_temperature 100(2)
_diffrn_detector_area_resol_mean 10.4167
_diffrn_measured_fraction_theta_full 0.996
_diffrn_measured_fraction_theta_max 0.996
_diffrn_measurement_device_type 'Bruker D8 Quest Photon 100 diffractometer'
_diffrn_measurement_method '2\% \f & \w scans'
_diffrn_radiation_monochromator 'Montel type 2-dim beam shaping X ray optics'
_diffrn_radiation_type MoK\a
_diffrn_radiation_wavelength 0.71073
_diffrn_reflns_av_R_equivalents 0.0251
_diffrn_reflns_av_unetI/netI 0.0261
_diffrn_reflns_limit_h_max 13
_diffrn_reflns_limit_h_min -14
_diffrn_reflns_limit_k_max 16
_diffrn_reflns_limit_k_min -16
_diffrn_reflns_limit_l_max 16
_diffrn_reflns_limit_l_min -18
_diffrn_reflns_number 30241
_diffrn_reflns_theta_full 28.34
_diffrn_reflns_theta_max 28.34
_diffrn_reflns_theta_min 1.94
_diffrn_source 'micro-focus tube'
_exptl_absorpt_coefficient_mu 0.411
_exptl_absorpt_correction_T_max 0.9509
_exptl_absorpt_correction_T_min 0.9106
_exptl_absorpt_correction_type none
_exptl_absorpt_process_details
;
        SADABS (version 2012/1; Bruker, 2012) was used to perform the
        numerical absorption correction based on the indexed faces
        of the crystal.
;
_exptl_crystal_colour orange
_exptl_crystal_density_diffrn 1.425
_exptl_crystal_density_meas ?
_exptl_crystal_density_method 'not measured'
_exptl_crystal_description block
_exptl_crystal_F_000 724
_exptl_crystal_size_max 0.26
_exptl_crystal_size_mid 0.21
_exptl_crystal_size_min 0.15
_refine_diff_density_max 0.991
_refine_diff_density_min -0.572
_refine_diff_density_rms 0.062
_refine_ls_extinction_coef none
_refine_ls_extinction_method none
_refine_ls_goodness_of_fit_ref 1.027
_refine_ls_hydrogen_treatment mixed
_refine_ls_matrix_type full
_refine_ls_number_parameters 440
_refine_ls_number_reflns 8131
_refine_ls_number_restraints 0
_refine_ls_restrained_S_all 1.027
_refine_ls_R_factor_all 0.0478
_refine_ls_R_factor_gt 0.039
_refine_ls_shift/su_max 0.014
_refine_ls_shift/su_mean 0
_refine_ls_structure_factor_coef Fsqd
_refine_ls_weighting_details 'calc w=1/[\s^2^(Fo^2^)+(0.0428P)^2^+1.5938P] where P=(Fo^2^+2Fc^2^)/3'
_refine_ls_weighting_scheme calc
_refine_ls_wR_factor_gt 0.0938
_refine_ls_wR_factor_ref 0.0984
_reflns_number_gt 7055
_reflns_number_total 8131
_reflns_threshold_expression >2\s(I)
_cod_data_source_file d4dt00464g2.cif
_cod_data_source_block C2
_cod_depositor_comments
;
The following automatic conversions were performed:

data item '_chemical_melting_point' value '456K' was changed to '456'
-- the value should be numeric and without a unit designator.

data item '_exptl_crystal_density_meas' value 'none' was changed to
'?' -- the value is perceived as not measured.

Automatic conversion script
Id: cif_fix_values 8170 2020-07-09 18:12:32Z antanas 

 Adding full bibliography for 7715863--7715870.cif.
;
_cod_original_sg_symbol_Hall -P1
_cod_original_sg_symbol_H-M P-1
_cod_database_code 7715864

loop_
_symmetry_equiv_pos_as_xyz
'x, y, z'
'-x, -y, -z'

loop_
_atom_site_label
_atom_site_type_symbol
_atom_site_fract_x
_atom_site_fract_y
_atom_site_fract_z
_atom_site_U_iso_or_equiv
_atom_site_adp_type
_atom_site_occupancy
_atom_site_symmetry_multiplicity
_atom_site_calc_flag
_atom_site_refinement_flags
_atom_site_disorder_assembly
_atom_site_disorder_group
V V 0.83390(3) 0.83034(2) 0.328534(19) 0.01076(7) Uani 1 1 d . . .
P P 0.65304(4) 0.23107(4) 0.74293(3) 0.01164(9) Uani 1 1 d . . .
O1 O 0.79612(14) 0.74891(11) 0.46818(9) 0.0214(3) Uani 1 1 d . . .
O2 O 0.92136(11) 0.83339(10) 0.19242(8) 0.0136(2) Uani 1 1 d . . .
O3 O 0.68747(12) 0.93161(12) 0.29228(9) 0.0221(3) Uani 1 1 d . . .
O4 O 0.91545(12) 0.90262(12) 0.34822(9) 0.0196(3) Uani 1 1 d . . .
O5 O 0.51105(18) 1.18214(18) 0.23960(17) 0.0534(5) Uani 1 1 d . . .
O6 O 0.6319(3) 0.4198(3) -0.0419(2) 0.1034(10) Uani 1 1 d . . .
O7 O 0.6746(2) 0.6428(2) -0.09430(18) 0.0675(6) Uani 1 1 d . . .
O8 O 0.91077(18) 0.62113(15) -0.20800(12) 0.0375(4) Uani 1 1 d . . .
O9 O 0.97491(16) 0.77119(14) -0.40560(14) 0.0334(3) Uani 1 1 d . . .
N1 N 0.88968(13) 0.64295(13) 0.32051(10) 0.0126(3) Uani 1 1 d . . .
N2 N 0.94146(13) 0.62826(13) 0.22487(10) 0.0137(3) Uani 1 1 d . . .
N3 N 1.01335(15) 0.69847(14) -0.09431(11) 0.0214(3) Uani 1 1 d . . .
C14 C 0.79124(15) 0.27374(15) 0.73794(12) 0.0144(3) Uani 1 1 d . . .
H14A H 0.7979 0.2742 0.8063 0.017 Uiso 1 1 calc R . .
H14B H 0.8724 0.2061 0.7231 0.017 Uiso 1 1 calc R . .
C2 C 0.83540(15) 0.53188(15) 0.49290(12) 0.0131(3) Uani 1 1 d . . .
C12 C 1.07150(19) 0.86982(18) -0.10311(14) 0.0242(4) Uani 1 1 d . . .
H12 H 1.1028 0.9356 -0.1428 0.029 Uiso 1 1 calc R . .
C13 C 1.04330(17) 0.84625(16) 0.00065(13) 0.0179(3) Uani 1 1 d . . .
H13 H 1.0556 0.8955 0.0334 0.022 Uiso 1 1 calc R . .
C15 C 0.50195(15) 0.36676(15) 0.73496(12) 0.0134(3) Uani 1 1 d . . .
C16 C 0.47625(17) 0.46454(16) 0.64106(13) 0.0175(3) Uani 1 1 d . . .
H16 H 0.5383 0.4585 0.585 0.021 Uiso 1 1 calc R . .
C17 C 0.35965(18) 0.57036(16) 0.63035(14) 0.0212(4) Uani 1 1 d . . .
H17 H 0.3416 0.6369 0.5667 0.025 Uiso 1 1 calc R . .
C18 C 0.26947(18) 0.57914(17) 0.71243(15) 0.0240(4) Uani 1 1 d . . .
H18 H 0.1889 0.6509 0.7044 0.029 Uiso 1 1 calc R . .
C19 C 0.29609(18) 0.48397(18) 0.80598(15) 0.0254(4) Uani 1 1 d . . .
H19 H 0.2348 0.4918 0.8623 0.03 Uiso 1 1 calc R . .
C20 C 0.41223(17) 0.37684(16) 0.81786(13) 0.0190(3) Uani 1 1 d . . .
H20 H 0.4302 0.3112 0.8819 0.023 Uiso 1 1 calc R . .
C21 C 0.65804(15) 0.10687(15) 0.86220(12) 0.0145(3) Uani 1 1 d . . .
C22 C 0.66141(16) 0.12833(16) 0.95176(12) 0.0176(3) Uani 1 1 d . . .
H22 H 0.6595 0.2079 0.949 0.021 Uiso 1 1 calc R . .
C23 C 0.66765(17) 0.03224(18) 1.04459(13) 0.0208(4) Uani 1 1 d . . .
H23 H 0.6695 0.0461 1.1057 0.025 Uiso 1 1 calc R . .
C24 C 0.67111(16) -0.08383(17) 1.04808(13) 0.0216(4) Uani 1 1 d . . .
H24 H 0.6749 -0.1491 1.1118 0.026 Uiso 1 1 calc R . .
C25 C 0.66907(17) -0.10569(16) 0.95961(14) 0.0208(4) Uani 1 1 d . . .
H25 H 0.6722 -0.1859 0.9629 0.025 Uiso 1 1 calc R . .
C26 C 0.66248(16) -0.01064(16) 0.86598(13) 0.0176(3) Uani 1 1 d . . .
H26 H 0.661 -0.0254 0.8052 0.021 Uiso 1 1 calc R . .
C27 C 0.66402(16) 0.17514(15) 0.64054(12) 0.0140(3) Uani 1 1 d . . .
C28 C 0.54931(16) 0.17577(16) 0.61519(13) 0.0184(3) Uani 1 1 d . . .
H28 H 0.4672 0.2116 0.6482 0.022 Uiso 1 1 calc R . .
C29 C 0.55596(18) 0.12375(18) 0.54159(14) 0.0227(4) Uani 1 1 d . . .
H29 H 0.4786 0.1226 0.525 0.027 Uiso 1 1 calc R . .
C30 C 0.67560(19) 0.07346(17) 0.49230(14) 0.0226(4) Uani 1 1 d . . .
H30 H 0.6798 0.0382 0.4418 0.027 Uiso 1 1 calc R . .
C31 C 0.78970(17) 0.07427(16) 0.51623(13) 0.0204(3) Uani 1 1 d . . .
H31 H 0.8709 0.0411 0.4811 0.025 Uiso 1 1 calc R . .
C32 C 0.78505(16) 0.12343(15) 0.59119(13) 0.0167(3) Uani 1 1 d . . .
H32 H 0.8631 0.1221 0.6089 0.02 Uiso 1 1 calc R . .
C33 C 0.5880(3) 1.2481(2) 0.2362(2) 0.0437(6) Uani 1 1 d . . .
H33A H 0.5426 1.3067 0.2754 0.066 Uiso 1 1 calc R . .
H33B H 0.603 1.2967 0.1653 0.066 Uiso 1 1 calc R . .
H33C H 0.6725 1.1875 0.2654 0.066 Uiso 1 1 calc R . .
C1 C 0.78919(16) 0.63818(15) 0.52655(12) 0.0152(3) Uani 1 1 d . . .
C3 C 0.83522(15) 0.41308(15) 0.56163(12) 0.0135(3) Uani 1 1 d . . .
H3 H 0.8684 0.3412 0.5391 0.016 Uiso 1 1 calc R . .
C4 C 0.78735(15) 0.40044(15) 0.66114(12) 0.0140(3) Uani 1 1 d . . .
C5 C 0.73712(17) 0.50819(16) 0.69266(12) 0.0172(3) Uani 1 1 d . . .
H5 H 0.7021 0.5006 0.7606 0.021 Uiso 1 1 calc R . .
C6 C 0.73740(18) 0.62467(16) 0.62745(12) 0.0187(3) Uani 1 1 d . . .
H6 H 0.7025 0.6962 0.6506 0.022 Uiso 1 1 calc R . .
C7 C 0.88587(15) 0.53918(15) 0.39050(12) 0.0133(3) Uani 1 1 d . . .
H7 H 0.9184 0.4636 0.3729 0.016 Uiso 1 1 calc R . .
C8 C 0.95138(15) 0.73485(15) 0.16437(11) 0.0123(3) Uani 1 1 d . . .
C9 C 0.99686(15) 0.74992(15) 0.05622(12) 0.0136(3) Uani 1 1 d . . .
C10 C 0.98556(16) 0.67709(16) 0.00558(13) 0.0172(3) Uani 1 1 d . . .
H10 H 0.9568 0.6092 0.0437 0.021 Uiso 1 1 calc R . .
C11 C 1.05301(19) 0.79550(18) -0.14713(13) 0.0246(4) Uani 1 1 d . . .
H11 H 1.0691 0.8137 -0.2186 0.03 Uiso 1 1 calc R . .
H1 H 0.569(2) 1.084(2) 0.2674(19) 0.037 Uiso 1 1 d . . .
H1C H 0.956(3) 0.631(2) -0.170(2) 0.037 Uiso 1 1 d . . .
H1D H 0.953(3) 0.549(3) -0.2117(19) 0.037 Uiso 1 1 d . . .
H1A H 0.933(3) 0.745(3) -0.349(2) 0.037 Uiso 1 1 d . . .
H1B H 0.922(3) 0.791(2) -0.448(2) 0.037 Uiso 1 1 d . . .

loop_
_atom_site_aniso_label
_atom_site_aniso_U_11
_atom_site_aniso_U_22
_atom_site_aniso_U_33
_atom_site_aniso_U_23
_atom_site_aniso_U_13
_atom_site_aniso_U_12
V 0.01270(13) 0.00979(13) 0.01000(13) -0.00283(9) 0.00001(9) -0.00506(10)
P 0.01091(18) 0.01126(18) 0.01092(18) -0.00080(14) -0.00099(13) -0.00477(14)
O1 0.0393(7) 0.0147(6) 0.0122(5) -0.0044(5) 0.0032(5) -0.0140(5)
O2 0.0170(5) 0.0133(5) 0.0123(5) -0.0050(4) 0.0013(4) -0.0077(4)
O3 0.0156(6) 0.0270(7) 0.0157(6) -0.0044(5) -0.0006(4) -0.0030(5)
O4 0.0226(6) 0.0248(6) 0.0201(6) -0.0134(5) 0.0053(5) -0.0146(5)
O5 0.0369(9) 0.0380(10) 0.0904(15) -0.0338(10) -0.0136(9) -0.0031(8)
O6 0.130(3) 0.0681(17) 0.0769(18) -0.0022(14) 0.0092(17) -0.0303(17)
O7 0.0683(14) 0.0647(13) 0.0787(15) -0.0466(12) -0.0209(11) -0.0058(11)
O8 0.0520(10) 0.0216(7) 0.0382(8) -0.0163(6) -0.0228(7) 0.0016(7)
O9 0.0356(8) 0.0232(7) 0.0400(9) -0.0078(6) -0.0170(7) -0.0053(6)
N1 0.0142(6) 0.0142(6) 0.0104(6) -0.0044(5) -0.0006(5) -0.0061(5)
N2 0.0165(7) 0.0149(6) 0.0099(6) -0.0050(5) 0.0007(5) -0.0061(5)
N3 0.0265(8) 0.0219(7) 0.0157(7) -0.0101(6) 0.0023(6) -0.0071(6)
C14 0.0138(7) 0.0158(7) 0.0120(7) 0.0003(6) -0.0024(5) -0.0076(6)
C2 0.0145(7) 0.0144(7) 0.0115(7) -0.0030(6) -0.0021(5) -0.0070(6)
C12 0.0306(10) 0.0201(8) 0.0192(9) -0.0052(7) 0.0079(7) -0.0123(7)
C13 0.0211(8) 0.0161(8) 0.0171(8) -0.0064(6) 0.0027(6) -0.0082(6)
C15 0.0123(7) 0.0125(7) 0.0160(7) -0.0041(6) -0.0028(6) -0.0049(6)
C16 0.0178(8) 0.0164(8) 0.0156(8) -0.0047(6) -0.0039(6) -0.0030(6)
C17 0.0240(9) 0.0154(8) 0.0225(9) -0.0042(7) -0.0111(7) -0.0031(7)
C18 0.0158(8) 0.0188(8) 0.0370(10) -0.0135(8) -0.0055(7) -0.0004(7)
C19 0.0175(8) 0.0254(9) 0.0320(10) -0.0131(8) 0.0064(7) -0.0071(7)
C20 0.0175(8) 0.0180(8) 0.0199(8) -0.0046(7) 0.0023(6) -0.0080(7)
C21 0.0107(7) 0.0138(7) 0.0144(7) 0.0008(6) -0.0005(5) -0.0050(6)
C22 0.0169(8) 0.0187(8) 0.0152(8) -0.0010(6) -0.0017(6) -0.0084(6)
C23 0.0172(8) 0.0269(9) 0.0139(8) -0.0002(7) -0.0024(6) -0.0091(7)
C24 0.0142(8) 0.0205(8) 0.0191(8) 0.0065(7) -0.0032(6) -0.0066(7)
C25 0.0156(8) 0.0132(8) 0.0270(9) 0.0004(7) -0.0010(6) -0.0055(6)
C26 0.0141(8) 0.0166(8) 0.0198(8) -0.0038(6) 0.0005(6) -0.0059(6)
C27 0.0168(8) 0.0114(7) 0.0123(7) -0.0020(6) -0.0015(6) -0.0052(6)
C28 0.0146(8) 0.0206(8) 0.0212(8) -0.0082(7) -0.0001(6) -0.0071(6)
C29 0.0213(9) 0.0244(9) 0.0265(9) -0.0117(7) -0.0032(7) -0.0088(7)
C30 0.0275(9) 0.0188(8) 0.0220(9) -0.0097(7) -0.0021(7) -0.0063(7)
C31 0.0193(8) 0.0160(8) 0.0215(8) -0.0072(7) 0.0009(6) -0.0023(6)
C32 0.0143(7) 0.0130(7) 0.0191(8) -0.0023(6) -0.0019(6) -0.0038(6)
C33 0.0435(14) 0.0419(13) 0.0435(13) -0.0043(11) -0.0092(11) -0.0195(11)
C1 0.0196(8) 0.0148(7) 0.0122(7) -0.0023(6) -0.0018(6) -0.0088(6)
C3 0.0135(7) 0.0132(7) 0.0147(7) -0.0035(6) -0.0021(5) -0.0062(6)
C4 0.0121(7) 0.0162(7) 0.0132(7) -0.0005(6) -0.0034(5) -0.0073(6)
C5 0.0209(8) 0.0210(8) 0.0112(7) -0.0039(6) 0.0007(6) -0.0112(7)
C6 0.0267(9) 0.0180(8) 0.0136(8) -0.0067(6) 0.0016(6) -0.0105(7)
C7 0.0144(7) 0.0125(7) 0.0142(7) -0.0042(6) -0.0019(6) -0.0057(6)
C8 0.0107(7) 0.0143(7) 0.0120(7) -0.0046(6) -0.0014(5) -0.0041(6)
C9 0.0122(7) 0.0146(7) 0.0123(7) -0.0047(6) 0.0003(5) -0.0036(6)
C10 0.0185(8) 0.0180(8) 0.0156(8) -0.0067(6) 0.0012(6) -0.0071(6)
C11 0.0330(10) 0.0239(9) 0.0127(8) -0.0077(7) 0.0069(7) -0.0089(8)

loop_
_atom_type_symbol
_atom_type_description
_atom_type_scat_dispersion_real
_atom_type_scat_dispersion_imag
_atom_type_scat_source
C C 0.0033 0.0016 'International Tables Vol C Tables 4.2.6.8 and 6.1.1.4'
H H 0 0 'International Tables Vol C Tables 4.2.6.8 and 6.1.1.4'
N N 0.0061 0.0033 'International Tables Vol C Tables 4.2.6.8 and 6.1.1.4'
O O 0.0106 0.006 'International Tables Vol C Tables 4.2.6.8 and 6.1.1.4'
P P 0.1023 0.0942 'International Tables Vol C Tables 4.2.6.8 and 6.1.1.4'
V V 0.3005 0.5294 'International Tables Vol C Tables 4.2.6.8 and 6.1.1.4'

loop_
_geom_angle_atom_site_label_1
_geom_angle_atom_site_label_2
_geom_angle_atom_site_label_3
_geom_angle
_geom_angle_site_symmetry_1
_geom_angle_site_symmetry_3
_geom_angle_publ_flag
O3 V O4 110.09(7) . . ?
O3 V O1 100.95(6) . . ?
O4 V O1 96.61(6) . . ?
O3 V O2 98.15(5) . . ?
O4 V O2 93.00(5) . . ?
O1 V O2 154.15(5) . . ?
O3 V N1 116.19(6) . . ?
O4 V N1 133.03(6) . . ?
O1 V N1 82.51(5) . . ?
O2 V N1 73.45(5) . . ?
C27 P C21 109.90(8) . . ?
C27 P C15 108.00(7) . . ?
C21 P C15 110.95(7) . . ?
C27 P C14 111.71(8) . . ?
C21 P C14 106.06(7) . . ?
C15 P C14 110.25(7) . . ?
C1 O1 V 138.21(11) . . ?
C8 O2 V 118.43(10) . . ?
C7 N1 N2 114.01(13) . . ?
C7 N1 V 130.28(11) . . ?
N2 N1 V 115.70(9) . . ?
C8 N2 N1 108.06(12) . . ?
C10 N3 C11 117.77(15) . . ?
C4 C14 P 116.40(11) . . ?
C1 C2 C3 119.86(14) . . ?
C1 C2 C7 121.95(14) . . ?
C3 C2 C7 118.17(14) . . ?
C11 C12 C13 118.26(16) . . ?
C12 C13 C9 119.36(16) . . ?
C20 C15 C16 120.21(15) . . ?
C20 C15 P 122.41(12) . . ?
C16 C15 P 117.38(12) . . ?
C17 C16 C15 119.65(16) . . ?
C18 C17 C16 120.04(16) . . ?
C19 C18 C17 120.39(16) . . ?
C18 C19 C20 120.29(17) . . ?
C19 C20 C15 119.39(16) . . ?
C26 C21 C22 120.37(15) . . ?
C26 C21 P 120.85(13) . . ?
C22 C21 P 118.75(12) . . ?
C23 C22 C21 119.44(16) . . ?
C24 C23 C22 120.02(17) . . ?
C25 C24 C23 120.65(15) . . ?
C24 C25 C26 120.21(16) . . ?
C25 C26 C21 119.30(16) . . ?
C28 C27 C32 120.26(15) . . ?
C28 C27 P 118.16(12) . . ?
C32 C27 P 121.43(12) . . ?
C29 C28 C27 119.73(16) . . ?
C30 C29 C28 119.95(17) . . ?
C29 C30 C31 120.52(17) . . ?
C32 C31 C30 120.17(16) . . ?
C31 C32 C27 119.35(16) . . ?
O1 C1 C6 118.65(15) . . ?
O1 C1 C2 122.62(14) . . ?
C6 C1 C2 118.70(15) . . ?
C4 C3 C2 120.74(15) . . ?
C3 C4 C5 118.81(14) . . ?
C3 C4 C14 122.18(15) . . ?
C5 C4 C14 118.99(14) . . ?
C6 C5 C4 121.56(15) . . ?
C5 C6 C1 120.25(16) . . ?
N1 C7 C2 123.77(14) . . ?
O2 C8 N2 123.63(14) . . ?
O2 C8 C9 116.18(13) . . ?
N2 C8 C9 120.18(14) . . ?
C13 C9 C10 118.16(15) . . ?
C13 C9 C8 119.37(14) . . ?
C10 C9 C8 122.29(15) . . ?
N3 C10 C9 122.90(16) . . ?
N3 C11 C12 123.46(16) . . ?

loop_
_geom_bond_atom_site_label_1
_geom_bond_atom_site_label_2
_geom_bond_distance
_geom_bond_site_symmetry_2
_geom_bond_publ_flag
V O3 1.6296(12) . ?
V O4 1.6298(12) . ?
V O1 1.9062(12) . ?
V O2 1.9773(11) . ?
V N1 2.1489(13) . ?
P C27 1.7875(16) . ?
P C21 1.7923(16) . ?
P C15 1.7946(16) . ?
P C14 1.8116(16) . ?
O1 C1 1.321(2) . ?
O2 C8 1.2994(19) . ?
O5 C33 1.390(3) . ?
N1 C7 1.296(2) . ?
N1 N2 1.4108(18) . ?
N2 C8 1.300(2) . ?
N3 C10 1.337(2) . ?
N3 C11 1.344(2) . ?
C14 C4 1.511(2) . ?
C2 C1 1.410(2) . ?
C2 C3 1.414(2) . ?
C2 C7 1.433(2) . ?
C12 C11 1.376(3) . ?
C12 C13 1.386(2) . ?
C13 C9 1.389(2) . ?
C15 C20 1.393(2) . ?
C15 C16 1.400(2) . ?
C16 C17 1.387(2) . ?
C17 C18 1.386(3) . ?
C18 C19 1.384(3) . ?
C19 C20 1.391(2) . ?
C21 C26 1.397(2) . ?
C21 C22 1.401(2) . ?
C22 C23 1.388(2) . ?
C23 C24 1.385(3) . ?
C24 C25 1.384(3) . ?
C25 C26 1.390(2) . ?
C27 C28 1.400(2) . ?
C27 C32 1.402(2) . ?
C28 C29 1.388(2) . ?
C29 C30 1.387(3) . ?
C30 C31 1.393(3) . ?
C31 C32 1.388(2) . ?
C1 C6 1.408(2) . ?
C3 C4 1.381(2) . ?
C4 C5 1.404(2) . ?
C5 C6 1.378(2) . ?
C8 C9 1.484(2) . ?
C9 C10 1.391(2) . ?
